data_7030385
loop_
_publ_author_name
'Fu, Xia-Bing'
'Liu, Dan-Dan'
'Lin, Yuan'
'Hu, Wei'
'Mao, Zong-Wan'
'Le, Xue-Yi'

_publ_section_title
;
 Water-soluble DNA minor groove binders as potential chemotherapeutic
 agents: synthesis, characterization, DNA binding and cleavage,
 antioxidation, cytotoxicity and HSA interactions.
;
_journal_issue 23
_journal_name_full 'Dalton transactions (Cambridge, England : 2003)'
_journal_page_first 8721
_journal_page_last 8737
_journal_paper_doi 10.1039/c3dt53577k
_journal_volume 43
_journal_year 2014
_chemical_formula_moiety '2(C12 H16 Cu N8 O3), 2(Cl O4), 2(H O0.50), 2(H2 O)'
_chemical_formula_sum 'C24 H38 Cl2 Cu2 N16 O17'
_chemical_formula_weight 1020.70
_chemical_name_systematic
; 
 ? 
;
_space_group_IT_number 14
_symmetry_cell_setting monoclinic
_symmetry_space_group_name_Hall '-P 2ybc'
_symmetry_space_group_name_H-M 'P 1 21/c 1'
_atom_sites_solution_hydrogens geom
_atom_sites_solution_primary direct
_atom_sites_solution_secondary difmap
_audit_creation_method SHELXL-97
_cell_angle_alpha 90.00
_cell_angle_beta 104.992(5)
_cell_angle_gamma 90.00
_cell_formula_units_Z 2
_cell_length_a 7.4245(11)
_cell_length_b 14.980(2)
_cell_length_c 17.2929(18)
_cell_measurement_reflns_used 5609
_cell_measurement_temperature 298(2)
_cell_measurement_theta_max 26.95
_cell_measurement_theta_min 2.72
_cell_volume 1857.8(4)
_computing_cell_refinement 'Bruker FRAMBO'
_computing_data_collection 'Bruker FRAMBO'
_computing_data_reduction 'Bruker SAINT'
_computing_molecular_graphics 'Bruker SHELXTL'
_computing_publication_material 'Bruker SHELXTL'
_computing_structure_refinement 'SHELXL-97 (Sheldrick, 1997)'
_computing_structure_solution 'SHELXS-97 (Sheldrick, 1990)'
_diffrn_ambient_temperature 298(2)
_diffrn_measured_fraction_theta_full 0.991
_diffrn_measured_fraction_theta_max 0.991
_diffrn_measurement_device_type 'CCD area detector'
_diffrn_measurement_method 'phi and omega scans'
_diffrn_radiation_monochromator graphite
_diffrn_radiation_source 'fine-focus sealed tube'
_diffrn_radiation_type MoK\a
_diffrn_radiation_wavelength 0.71073
_diffrn_reflns_av_R_equivalents 0.0177
_diffrn_reflns_av_sigmaI/netI 0.0216
_diffrn_reflns_limit_h_max 8
_diffrn_reflns_limit_h_min -8
_diffrn_reflns_limit_k_max 17
_diffrn_reflns_limit_k_min -17
_diffrn_reflns_limit_l_max 11
_diffrn_reflns_limit_l_min -20
_diffrn_reflns_number 8462
_diffrn_reflns_theta_full 25.00
_diffrn_reflns_theta_max 25.00
_diffrn_reflns_theta_min 2.44
_exptl_absorpt_coefficient_mu 1.387
_exptl_absorpt_correction_T_max 0.6208
_exptl_absorpt_correction_T_min 0.5870
_exptl_absorpt_correction_type multi-scan
_exptl_absorpt_process_details 'SADABS; Bruker, 2000'
_exptl_crystal_colour blue
_exptl_crystal_density_diffrn 1.825
_exptl_crystal_density_method 'not measured'
_exptl_crystal_description block
_exptl_crystal_F_000 1044
_exptl_crystal_size_max 0.43
_exptl_crystal_size_mid 0.41
_exptl_crystal_size_min 0.38
_refine_diff_density_max 1.733
_refine_diff_density_min -1.066
_refine_diff_density_rms 0.101
_refine_ls_extinction_method none
_refine_ls_goodness_of_fit_ref 1.063
_refine_ls_hydrogen_treatment mixed
_refine_ls_matrix_type full
_refine_ls_number_parameters 283
_refine_ls_number_reflns 3235
_refine_ls_number_restraints 0
_refine_ls_restrained_S_all 1.063
_refine_ls_R_factor_all 0.0559
_refine_ls_R_factor_gt 0.0488
_refine_ls_shift/su_max 0.000
_refine_ls_shift/su_mean 0.000
_refine_ls_structure_factor_coef Fsqd
_refine_ls_weighting_details 'calc w=1/[\s^2^(Fo^2^)+(0.0602P)^2^+6.7628P] where P=(Fo^2^+2Fc^2^)/3'
_refine_ls_weighting_scheme calc
_refine_ls_wR_factor_gt 0.1233
_refine_ls_wR_factor_ref 0.1273
_reflns_number_gt 2843
_reflns_number_total 3235
_reflns_threshold_expression >2sigma(I)
_cod_data_source_file c3dt53577k1.cif
_cod_data_source_block 1
_cod_depositor_comments 'Adding full bibliography for 7030385.cif.'
_cod_original_sg_symbol_H-M P21/c
_cod_database_code 7030385

loop_
_symmetry_equiv_pos_as_xyz
'x, y, z'
'-x, y+1/2, -z+1/2'
'-x, -y, -z'
'x, -y-1/2, z-1/2'

loop_
_atom_site_label
_atom_site_type_symbol
_atom_site_fract_x
_atom_site_fract_y
_atom_site_fract_z
_atom_site_U_iso_or_equiv
_atom_site_adp_type
_atom_site_occupancy
_atom_site_symmetry_multiplicity
_atom_site_calc_flag
_atom_site_refinement_flags
_atom_site_disorder_assembly
_atom_site_disorder_group
C3 C -0.4698(6) 0.5762(3) -0.1313(2) 0.0246(9) Uani 1 1 d . . .
H3 H -0.5470 0.6030 -0.1763 0.029 Uiso 1 1 calc R . .
C5 C -0.0216(5) 0.3557(3) 0.1641(2) 0.0216(8) Uani 1 1 d . . .
C6 C -0.1265(5) 0.4684(3) 0.0786(2) 0.0179(8) Uani 1 1 d . . .
C8 C 0.0699(5) 0.4975(3) 0.2010(2) 0.0213(8) Uani 1 1 d . . .
C11 C -0.3553(5) 0.4474(3) -0.0549(2) 0.0214(8) Uani 1 1 d . . .
H11 H -0.3533 0.3859 -0.0472 0.026 Uiso 1 1 calc R . .
C12 C -0.2454(5) 0.5028(3) 0.0020(2) 0.0180(8) Uani 1 1 d . . .
C13 C -0.3565(6) 0.6285(3) -0.0723(2) 0.0233(8) Uani 1 1 d . . .
H13 H -0.3584 0.6902 -0.0784 0.028 Uiso 1 1 calc R . .
C16 C -0.4684(6) 0.4851(3) -0.1235(2) 0.0233(9) Uani 1 1 d . . .
H16 H -0.5419 0.4494 -0.1634 0.028 Uiso 1 1 calc R . .
C18 C 0.0323(6) 0.8365(3) 0.0991(2) 0.0232(8) Uani 1 1 d . . .
H18A H -0.0380 0.8552 0.1364 0.028 Uiso 1 1 calc R . .
H18B H 0.0690 0.8891 0.0743 0.028 Uiso 1 1 calc R . .
C20 C 0.6266(5) 0.7433(3) 0.1409(2) 0.0216(8) Uani 1 1 d . . .
C22 C 0.2017(5) 0.7834(3) 0.1418(2) 0.0204(8) Uani 1 1 d . . .
C23 C 0.5342(5) 0.7785(3) 0.2044(2) 0.0246(9) Uani 1 1 d . . .
H23A H 0.5104 0.7287 0.2363 0.030 Uiso 1 1 calc R . .
H23B H 0.6199 0.8187 0.2398 0.030 Uiso 1 1 calc R . .
Cl1 Cl 0.3304(6) 0.0655(2) 0.11925(18) 0.0342(4) Uiso 0.486(7) 1 d P A 1
Cl2 Cl 0.2824(5) 0.06803(19) 0.12349(17) 0.0342(4) Uiso 0.514(7) 1 d P A 2
Cu1 Cu -0.07196(6) 0.65541(3) 0.08696(3) 0.01930(17) Uani 1 1 d . . .
O1W O 0.7802(4) 0.70328(18) 0.16996(16) 0.0225(6) Uani 1 1 d . . .
N1 N -0.0324(4) 0.5306(2) 0.12922(19) 0.0191(7) Uani 1 1 d . . .
N2 N 0.0753(5) 0.4110(2) 0.2209(2) 0.0235(7) Uani 1 1 d . . .
N3 N -0.1263(5) 0.3819(2) 0.09044(19) 0.0220(7) Uani 1 1 d . . .
N4 N -0.2439(4) 0.5920(2) -0.00631(19) 0.0196(7) Uani 1 1 d . . .
N5 N 0.1685(5) 0.5542(2) 0.2539(2) 0.0310(8) Uani 1 1 d . . .
H5A H 0.2335 0.5352 0.2995 0.037 Uiso 1 1 calc R . .
H5B H 0.1675 0.6102 0.2427 0.037 Uiso 1 1 calc R . .
N6 N -0.0180(5) 0.2690(2) 0.1788(2) 0.0289(8) Uani 1 1 d . . .
H6A H 0.0458 0.2488 0.2242 0.035 Uiso 1 1 calc R . .
H6B H -0.0795 0.2328 0.1430 0.035 Uiso 1 1 calc R . .
N7 N -0.0803(5) 0.7763(2) 0.0379(2) 0.0237(7) Uani 1 1 d . . .
H7A H -0.0335 0.7743 -0.0052 0.028 Uiso 1 1 calc R . .
H7B H -0.1988 0.7959 0.0222 0.028 Uiso 1 1 calc R . .
N22 N 0.3607(5) 0.8251(2) 0.1708(2) 0.0234(7) Uani 1 1 d . . .
H22A H 0.3430 0.8621 0.2091 0.028 Uiso 1 1 calc R . .
H22B H 0.3796 0.8598 0.1312 0.028 Uiso 1 1 calc R . .
O2 O 0.1847(4) 0.70089(18) 0.14939(16) 0.0235(6) Uani 1 1 d . . .
O3 O 0.5525(4) 0.7556(2) 0.06908(17) 0.0305(7) Uani 1 1 d . . .
O11 O 0.2625(14) 0.0389(7) 0.1962(6) 0.067(3) Uiso 0.486(7) 1 d P A 1
O12 O 0.4667(12) 0.0044(6) 0.1209(5) 0.055(2) Uiso 0.486(7) 1 d P A 1
O13 O 0.1702(10) 0.0530(5) 0.0566(4) 0.040(2) Uiso 0.486(7) 1 d P A 1
O14 O 0.4056(13) 0.1504(6) 0.1156(6) 0.042(2) Uiso 0.486(7) 1 d P A 1
O21 O 0.0958(15) 0.0806(7) 0.1112(6) 0.083(3) Uiso 0.514(7) 1 d P A 2
O22 O 0.3724(11) 0.0175(5) 0.1832(5) 0.050(2) Uiso 0.514(7) 1 d P A 2
O23 O 0.2863(12) 0.0243(6) 0.0432(5) 0.060(2) Uiso 0.514(7) 1 d P A 2
O24 O 0.3643(13) 0.1550(6) 0.1320(6) 0.046(2) Uiso 0.514(7) 1 d P A 2
O2W O 0.6922(12) 0.9999(5) 0.0754(4) 0.053(2) Uani 0.50 1 d P . .
H2WA H 0.7954 0.9739 0.1141 0.063 Uiso 0.50 1 d PR . .
H2WB H 0.6649 0.9630 0.0285 0.063 Uiso 0.50 1 d PR . .
O3W O 0.7688(5) 0.1735(3) 0.0387(2) 0.0382(8) Uani 1 1 d . . .
H3WA H 0.666(11) 0.195(5) 0.017(4) 0.08(2) Uiso 1 1 d . . .
H3WB H 0.761(9) 0.127(4) 0.047(4) 0.05(2) Uiso 1 1 d . . .

loop_
_atom_site_aniso_label
_atom_site_aniso_U_11
_atom_site_aniso_U_22
_atom_site_aniso_U_33
_atom_site_aniso_U_23
_atom_site_aniso_U_13
_atom_site_aniso_U_12
C3 0.023(2) 0.032(2) 0.0175(19) 0.0072(17) 0.0036(16) -0.0006(17)
C5 0.020(2) 0.023(2) 0.023(2) 0.0030(16) 0.0074(16) 0.0018(16)
C6 0.0171(18) 0.0208(19) 0.0174(18) 0.0004(15) 0.0072(15) 0.0012(15)
C8 0.0206(19) 0.024(2) 0.0182(19) 0.0005(16) 0.0031(16) 0.0041(16)
C11 0.021(2) 0.022(2) 0.022(2) -0.0010(16) 0.0073(16) 0.0002(16)
C12 0.0148(18) 0.0221(19) 0.0189(19) 0.0015(15) 0.0078(15) 0.0009(15)
C13 0.024(2) 0.024(2) 0.022(2) 0.0058(16) 0.0054(16) -0.0006(16)
C16 0.023(2) 0.030(2) 0.0157(19) -0.0021(16) 0.0033(16) -0.0040(17)
C18 0.021(2) 0.020(2) 0.026(2) 0.0022(16) 0.0019(16) -0.0007(16)
C20 0.020(2) 0.0192(19) 0.024(2) -0.0035(16) 0.0033(17) -0.0063(16)
C22 0.020(2) 0.023(2) 0.0191(19) -0.0024(16) 0.0060(15) -0.0005(16)
C23 0.018(2) 0.027(2) 0.025(2) -0.0057(17) 0.0009(16) 0.0000(16)
Cu1 0.0196(3) 0.0179(3) 0.0183(3) 0.00089(18) 0.00123(19) -0.00044(18)
O1W 0.0210(15) 0.0238(14) 0.0216(14) -0.0032(11) 0.0033(11) 0.0013(11)
N1 0.0171(16) 0.0221(17) 0.0176(16) 0.0002(13) 0.0036(13) 0.0016(13)
N2 0.0262(18) 0.0218(17) 0.0205(17) 0.0011(14) 0.0027(14) 0.0022(14)
N3 0.0203(17) 0.0231(18) 0.0213(17) 0.0011(14) 0.0031(13) 0.0011(14)
N4 0.0187(16) 0.0221(17) 0.0180(16) 0.0030(13) 0.0046(13) -0.0014(13)
N5 0.038(2) 0.0232(18) 0.0237(18) 0.0007(15) -0.0059(16) 0.0012(16)
N6 0.032(2) 0.0235(18) 0.0245(18) 0.0052(15) -0.0042(15) -0.0006(15)
N7 0.0185(17) 0.0249(18) 0.0254(17) 0.0034(14) 0.0013(14) -0.0021(14)
N22 0.0212(18) 0.0212(17) 0.0262(18) -0.0038(14) 0.0034(14) 0.0006(14)
O2 0.0204(14) 0.0194(14) 0.0279(15) -0.0014(11) 0.0011(12) 0.0002(11)
O3 0.0230(15) 0.0437(18) 0.0215(15) -0.0024(13) -0.0004(12) 0.0028(13)
O2W 0.068(5) 0.051(5) 0.032(4) -0.007(3) 0.001(4) 0.000(4)
O3W 0.031(2) 0.044(2) 0.0351(19) 0.0043(17) 0.0003(15) -0.0038(17)

loop_
_atom_type_symbol
_atom_type_description
_atom_type_scat_dispersion_real
_atom_type_scat_dispersion_imag
_atom_type_scat_source
C C 0.0033 0.0016 'International Tables Vol C Tables 4.2.6.8 and 6.1.1.4'
H H 0.0000 0.0000 'International Tables Vol C Tables 4.2.6.8 and 6.1.1.4'
Cl Cl 0.1484 0.1585 'International Tables Vol C Tables 4.2.6.8 and 6.1.1.4'
Cu Cu 0.3201 1.2651 'International Tables Vol C Tables 4.2.6.8 and 6.1.1.4'
N N 0.0061 0.0033 'International Tables Vol C Tables 4.2.6.8 and 6.1.1.4'
O O 0.0106 0.0060 'International Tables Vol C Tables 4.2.6.8 and 6.1.1.4'

loop_
_geom_angle_atom_site_label_1
_geom_angle_atom_site_label_2
_geom_angle_atom_site_label_3
_geom_angle
_geom_angle_site_symmetry_3
C16 C3 C13 120.1(4) .
C16 C3 H3 119.9 .
C13 C3 H3 119.9 .
N6 C5 N2 119.0(4) .
N6 C5 N3 116.0(4) .
N2 C5 N3 124.9(4) .
N3 C6 N1 127.1(4) .
N3 C6 C12 117.4(3) .
N1 C6 C12 115.5(3) .
N5 C8 N2 118.0(4) .
N5 C8 N1 118.2(4) .
N2 C8 N1 123.8(4) .
C12 C11 C16 118.8(4) .
C12 C11 H11 120.6 .
C16 C11 H11 120.6 .
N4 C12 C11 122.8(4) .
N4 C12 C6 115.0(3) .
C11 C12 C6 122.2(4) .
N4 C13 C3 121.4(4) .
N4 C13 H13 119.3 .
C3 C13 H13 119.3 .
C3 C16 C11 118.5(4) .
C3 C16 H16 120.7 .
C11 C16 H16 120.7 .
N7 C18 C22 106.0(3) .
N7 C18 H18A 110.5 .
C22 C18 H18A 110.5 .
N7 C18 H18B 110.5 .
C22 C18 H18B 110.5 .
H18A C18 H18B 108.7 .
O3 C20 O1W 126.0(4) .
O3 C20 C23 120.3(4) .
O1W C20 C23 113.7(3) .
O2 C22 N22 122.2(4) .
O2 C22 C18 118.5(3) .
N22 C22 C18 119.3(3) .
N22 C23 C20 113.3(3) .
N22 C23 H23A 108.9 .
C20 C23 H23A 108.9 .
N22 C23 H23B 108.9 .
C20 C23 H23B 108.9 .
H23A C23 H23B 107.7 .
O12 Cl1 O14 108.1(6) .
O12 Cl1 O13 113.9(5) .
O14 Cl1 O13 110.9(5) .
O12 Cl1 O11 102.1(5) .
O14 Cl1 O11 118.8(6) .
O13 Cl1 O11 103.0(5) .
O22 Cl2 O21 119.6(7) .
O22 Cl2 O24 109.1(5) .
O21 Cl2 O24 106.2(6) .
O22 Cl2 O23 109.7(5) .
O21 Cl2 O23 100.0(6) .
O24 Cl2 O23 111.9(5) .
N7 Cu1 N1 171.65(14) .
N7 Cu1 N4 98.29(13) .
N1 Cu1 N4 81.63(13) .
N7 Cu1 O2 81.06(12) .
N1 Cu1 O2 95.15(12) .
N4 Cu1 O2 152.63(12) .
N7 Cu1 O1W 90.92(13) 1_455
N1 Cu1 O1W 96.90(12) 1_455
N4 Cu1 O1W 111.44(12) 1_455
O2 Cu1 O1W 95.93(11) 1_455
C20 O1W Cu1 117.1(2) 1_655
C6 N1 C8 114.4(3) .
C6 N1 Cu1 114.0(2) .
C8 N1 Cu1 131.6(3) .
C8 N2 C5 115.8(3) .
C6 N3 C5 114.0(3) .
C12 N4 C13 118.3(3) .
C12 N4 Cu1 113.8(2) .
C13 N4 Cu1 127.8(3) .
C8 N5 H5A 120.0 .
C8 N5 H5B 120.0 .
H5A N5 H5B 120.0 .
C5 N6 H6A 120.0 .
C5 N6 H6B 120.0 .
H6A N6 H6B 120.0 .
C18 N7 Cu1 107.5(2) .
C18 N7 H7A 110.2 .
Cu1 N7 H7A 110.2 .
C18 N7 H7B 110.2 .
Cu1 N7 H7B 110.2 .
H7A N7 H7B 108.5 .
C22 N22 C23 122.8(3) .
C22 N22 H22A 106.6 .
C23 N22 H22A 106.6 .
C22 N22 H22B 106.6 .
C23 N22 H22B 106.6 .
H22A N22 H22B 106.6 .
C22 O2 Cu1 112.2(2) .
H2WA O2W H2WB 108.1 .
H3WA O3W H3WB 111(7) .

loop_
_geom_bond_atom_site_label_1
_geom_bond_atom_site_label_2
_geom_bond_distance
_geom_bond_site_symmetry_2
C3 C16 1.372(6) .
C3 C13 1.385(6) .
C3 H3 0.9300 .
C5 N6 1.323(5) .
C5 N2 1.341(5) .
C5 N3 1.368(5) .
C6 N3 1.311(5) .
C6 N1 1.344(5) .
C6 C12 1.481(5) .
C8 N5 1.322(5) .
C8 N2 1.339(5) .
C8 N1 1.369(5) .
C11 C12 1.380(6) .
C11 C16 1.384(6) .
C11 H11 0.9300 .
C12 N4 1.344(5) .
C13 N4 1.344(5) .
C13 H13 0.9300 .
C16 H16 0.9300 .
C18 N7 1.475(5) .
C18 C22 1.509(5) .
C18 H18A 0.9700 .
C18 H18B 0.9700 .
C20 O3 1.236(5) .
C20 O1W 1.271(5) .
C20 C23 1.530(6) .
C22 O2 1.253(5) .
C22 N22 1.314(5) .
C23 N22 1.448(5) .
C23 H23A 0.9700 .
C23 H23B 0.9700 .
Cl1 O12 1.360(9) .
Cl1 O14 1.397(9) .
Cl1 O13 1.400(8) .
Cl1 O11 1.591(11) .
Cl2 O22 1.315(8) .
Cl2 O21 1.359(11) .
Cl2 O24 1.429(9) .
Cl2 O23 1.541(9) .
Cu1 N7 1.994(3) .
Cu1 N1 2.001(3) .
Cu1 N4 2.017(3) .
Cu1 O2 2.048(3) .
Cu1 O1W 2.143(3) 1_455
O1W Cu1 2.143(3) 1_655
N5 H5A 0.8600 .
N5 H5B 0.8600 .
N6 H6A 0.8600 .
N6 H6B 0.8600 .
N7 H7A 0.9000 .
N7 H7B 0.9000 .
N22 H22A 0.9000 .
N22 H22B 0.9000 .
O2W H2WA 0.9600 .
O2W H2WB 0.9601 .
O3W H3WA 0.83(8) .
O3W H3WB 0.71(7) .

loop_
_geom_torsion_atom_site_label_1
_geom_torsion_atom_site_label_2
_geom_torsion_atom_site_label_3
_geom_torsion_atom_site_label_4
_geom_torsion
_geom_torsion_site_symmetry_1
_geom_torsion_site_symmetry_4
C16 C11 C12 N4 0.1(6) . .
C16 C11 C12 C6 177.3(3) . .
N3 C6 C12 N4 178.5(3) . .
N1 C6 C12 N4 -0.3(5) . .
N3 C6 C12 C11 1.1(5) . .
N1 C6 C12 C11 -177.7(3) . .
C16 C3 C13 N4 -0.3(6) . .
C13 C3 C16 C11 1.5(6) . .
C12 C11 C16 C3 -1.4(6) . .
N7 C18 C22 O2 -32.4(5) . .
N7 C18 C22 N22 148.6(4) . .
O3 C20 C23 N22 -0.1(5) . .
O1W C20 C23 N22 179.1(3) . .
O3 C20 O1W Cu1 1.5(5) . 1_655
C23 C20 O1W Cu1 -177.7(2) . 1_655
N3 C6 N1 C8 -1.5(6) . .
C12 C6 N1 C8 177.2(3) . .
N3 C6 N1 Cu1 179.8(3) . .
C12 C6 N1 Cu1 -1.5(4) . .
N5 C8 N1 C6 179.2(4) . .
N2 C8 N1 C6 -1.1(5) . .
N5 C8 N1 Cu1 -2.4(6) . .
N2 C8 N1 Cu1 177.3(3) . .
N7 Cu1 N1 C6 -88.1(9) . .
N4 Cu1 N1 C6 1.9(3) . .
O2 Cu1 N1 C6 -150.7(3) . .
O1W Cu1 N1 C6 112.7(3) 1_455 .
N7 Cu1 N1 C8 93.5(10) . .
N4 Cu1 N1 C8 -176.5(4) . .
O2 Cu1 N1 C8 30.9(4) . .
O1W Cu1 N1 C8 -65.7(3) 1_455 .
N5 C8 N2 C5 -177.7(4) . .
N1 C8 N2 C5 2.6(6) . .
N6 C5 N2 C8 178.1(4) . .
N3 C5 N2 C8 -1.8(6) . .
N1 C6 N3 C5 2.1(6) . .
C12 C6 N3 C5 -176.5(3) . .
N6 C5 N3 C6 179.7(4) . .
N2 C5 N3 C6 -0.4(6) . .
C11 C12 N4 C13 1.1(5) . .
C6 C12 N4 C13 -176.3(3) . .
C11 C12 N4 Cu1 179.3(3) . .
C6 C12 N4 Cu1 1.9(4) . .
C3 C13 N4 C12 -1.0(6) . .
C3 C13 N4 Cu1 -179.0(3) . .
N7 Cu1 N4 C12 169.4(3) . .
N1 Cu1 N4 C12 -2.1(3) . .
O2 Cu1 N4 C12 82.9(4) . .
O1W Cu1 N4 C12 -96.3(3) 1_455 .
N7 Cu1 N4 C13 -12.6(3) . .
N1 Cu1 N4 C13 175.9(3) . .
O2 Cu1 N4 C13 -99.1(4) . .
O1W Cu1 N4 C13 81.7(3) 1_455 .
C22 C18 N7 Cu1 40.3(3) . .
N1 Cu1 N7 C18 -93.9(9) . .
N4 Cu1 N7 C18 177.3(3) . .
O2 Cu1 N7 C18 -30.4(2) . .
O1W Cu1 N7 C18 65.4(3) 1_455 .
O2 C22 N22 C23 8.3(6) . .
C18 C22 N22 C23 -172.8(4) . .
C20 C23 N22 C22 80.5(5) . .
N22 C22 O2 Cu1 -173.6(3) . .
C18 C22 O2 Cu1 7.4(4) . .
N7 Cu1 O2 C22 13.6(3) . .
N1 Cu1 O2 C22 -173.9(3) . .
N4 Cu1 O2 C22 104.4(3) . .
O1W Cu1 O2 C22 -76.4(3) 1_455 .
